data_7113913
loop_
_publ_author_name
'Yan-Qing Jiao'
'Chao Qin'
'Xin-Long Wang'
'Fu-Hong Liu'
'Peng Huang'
'Chun-Gang Wang'
'Kui-Zhan Shao'
'Zhong-Min Su'

_publ_section_title
;
 Redox-controlled delta-Dawson {Mn2^III^W17} polyoxometalate with
 photocatalytic H2 evolution activity
;
_journal_name_full Chem.Commun.
_journal_page_first 5961
_journal_paper_doi 10.1039/C3CC47703G
_journal_volume 50
_journal_year 2014
_chemical_formula_moiety 'C12 H68 Cl2 Mn2 N6 O66 W17'
_chemical_formula_sum 'C12 H68 Cl2 Mn2 N6 O66 W17'
_chemical_formula_weight 4658.95
_chemical_name_systematic
; 
 ? 
;
_space_group_IT_number 36
_symmetry_cell_setting orthorhombic
_symmetry_space_group_name_Hall 'C 2c -2'
_symmetry_space_group_name_H-M 'C m c 21'
_atom_sites_solution_hydrogens geom
_atom_sites_solution_primary direct
_atom_sites_solution_secondary difmap
_audit_creation_method SHELXL-97
_cell_angle_alpha 90.000(5)
_cell_angle_beta 90.000(5)
_cell_angle_gamma 90.000(5)
_cell_formula_units_Z 4
_cell_length_a 17.607(5)
_cell_length_b 21.831(5)
_cell_length_c 22.897(5)
_cell_measurement_reflns_used 7927
_cell_measurement_temperature 293(2)
_cell_measurement_theta_max 26.00
_cell_measurement_theta_min 1.000
_cell_volume 8801(4)
_computing_cell_refinement 'SMART (Bruker, 1997)'
_computing_data_collection 'SMART (Bruker, 1997)'
_computing_data_reduction SAINT
_computing_molecular_graphics 'Bruker SHELXTL'
_computing_publication_material 'Bruker SHELXTL'
_computing_structure_refinement 'SHELXL-97 (Sheldrick, 2008)'
_computing_structure_solution 'SHELXL-97 (Sheldrick, 2008)'
_diffrn_ambient_temperature 293(2)
_diffrn_measured_fraction_theta_full 0.998
_diffrn_measured_fraction_theta_max 0.998
_diffrn_measurement_device_type 'Bruker APEX CCD area-detector'
_diffrn_measurement_method '\w scans'
_diffrn_radiation_monochromator graphite
_diffrn_radiation_source 'fine-focus sealed tube'
_diffrn_radiation_type MoK\a
_diffrn_radiation_wavelength 0.71069
_diffrn_reflns_av_R_equivalents 0.1170
_diffrn_reflns_av_sigmaI/netI 0.1122
_diffrn_reflns_limit_h_max 17
_diffrn_reflns_limit_h_min -20
_diffrn_reflns_limit_k_max 24
_diffrn_reflns_limit_k_min -25
_diffrn_reflns_limit_l_max 27
_diffrn_reflns_limit_l_min -27
_diffrn_reflns_number 21611
_diffrn_reflns_theta_full 25.00
_diffrn_reflns_theta_max 25.00
_diffrn_reflns_theta_min 1.49
_exptl_absorpt_coefficient_mu 22.544
_exptl_absorpt_correction_T_max 0.005
_exptl_absorpt_correction_T_min 0.000
_exptl_absorpt_correction_type multi-scan
_exptl_absorpt_process_details 'SADABS(Sheldrick, 1996)'
_exptl_crystal_colour rufous
_exptl_crystal_density_diffrn 3.516
_exptl_crystal_density_method 'not measured'
_exptl_crystal_description block
_exptl_crystal_F_000 8208
_exptl_crystal_size_max 0.36
_exptl_crystal_size_mid 0.29
_exptl_crystal_size_min 0.25
_platon_squeeze_details '                                                                      '
_refine_diff_density_max 2.804
_refine_diff_density_min -2.448
_refine_diff_density_rms 0.443
_refine_ls_abs_structure_details 'Flack H D (1983), Acta Cryst. A39, 876-881'
_refine_ls_abs_structure_Flack -0.03(3)
_refine_ls_extinction_method SHELXL
_refine_ls_goodness_of_fit_ref 1.024
_refine_ls_hydrogen_treatment mixed
_refine_ls_matrix_type full
_refine_ls_number_parameters 466
_refine_ls_number_reflns 7915
_refine_ls_number_restraints 1424
_refine_ls_restrained_S_all 0.951
_refine_ls_R_factor_all 0.0808
_refine_ls_R_factor_gt 0.0591
_refine_ls_shift/su_max 0.001
_refine_ls_shift/su_mean 0.000
_refine_ls_structure_factor_coef Fsqd
_refine_ls_weighting_details 'calc w=1/[\s^2^(Fo^2^)+(0.0796P)^2^+0.0000P] where P=(Fo^2^+2Fc^2^)/3'
_refine_ls_weighting_scheme calc
_refine_ls_wR_factor_gt 0.1427
_refine_ls_wR_factor_ref 0.1564
_reflns_number_gt 6278
_reflns_number_total 7915
_reflns_threshold_expression >2sigma(I)
_cod_data_source_file c3cc47703g2.cif
_cod_data_source_block 919424
_cod_original_sg_symbol_H-M cmc2(1)
_cod_database_code 7113913

loop_
_symmetry_equiv_pos_as_xyz
'x, y, z'
'-x, -y, z+1/2'
'-x, y, z'
'x, -y, z+1/2'
'x+1/2, y+1/2, z'
'-x+1/2, -y+1/2, z+1/2'
'-x+1/2, y+1/2, z'
'x+1/2, -y+1/2, z+1/2'

loop_
_atom_site_label
_atom_site_type_symbol
_atom_site_fract_x
_atom_site_fract_y
_atom_site_fract_z
_atom_site_U_iso_or_equiv
_atom_site_adp_type
_atom_site_occupancy
_atom_site_symmetry_multiplicity
_atom_site_calc_flag
_atom_site_refinement_flags
Mn1 Mn 1.1503(2) -0.08014(18) 1.00557(17) 0.0207(8) Uani 1 1 d U
W1 W 1.27541(6) -0.19632(5) 0.96224(5) 0.0262(3) Uani 1 1 d U
W2 W 1.27915(6) -0.20243(6) 0.81697(5) 0.0282(3) Uani 1 1 d U
W3 W 1.27575(5) -0.06846(5) 0.88759(6) 0.0237(2) Uani 1 1 d U
W4 W 1.10700(6) -0.15797(5) 0.73171(5) 0.0237(3) Uani 1 1 d U
W5 W 1.10340(6) -0.02544(5) 0.80365(5) 0.0205(2) Uani 1 1 d U
W6 W 1.0000 0.00236(7) 0.94371(6) 0.0187(3) Uani 1 2 d SU
W7 W 0.89279(7) -0.30210(5) 0.81504(5) 0.0258(3) Uani 1 1 d U
W8 W 0.89595(6) -0.29566(5) 0.95947(5) 0.0248(3) Uani 1 1 d U
W9 W 1.0000 -0.16815(7) 0.87156(6) 0.0155(3) Uani 1 2 d SU
W10 W 1.0000 -0.17699(7) 1.04617(7) 0.0203(3) Uani 1 2 d SU
Cl1 Cl 1.2067(5) -0.0273(4) 1.0922(3) 0.0431(18) Uani 1 1 d U
O1 O 1.3474(11) -0.2326(10) 0.7710(9) 0.035(4) Uani 1 1 d U
O2 O 1.3227(9) -0.2290(8) 0.8890(9) 0.0263(17) Uani 1 1 d U
O3 O 1.3206(10) -0.1220(9) 0.8259(8) 0.0278(17) Uani 1 1 d U
O4 O 1.0000 -0.3186(12) 0.8188(11) 0.0263(19) Uani 1 2 d SU
O5 O 1.3275(10) -0.1206(8) 0.9399(8) 0.0266(16) Uani 1 1 d U
O6 O 1.2035(10) -0.2597(8) 0.9552(9) 0.027(2) Uani 1 1 d U
O7 O 1.2100(9) -0.1564(8) 0.8884(9) 0.0245(15) Uani 1 1 d U
O8 O 1.3354(9) -0.0069(8) 0.8865(10) 0.032(3) Uani 1 1 d U
O9 O 0.9254(9) -0.1285(8) 0.8243(7) 0.022(2) Uani 1 1 d U
O10 O 1.2030(10) -0.0449(9) 0.8314(8) 0.0259(15) Uani 1 1 d U
O11 O 1.2128(10) -0.1485(9) 1.0094(8) 0.0258(17) Uani 1 1 d U
O12 O 1.2128(10) -0.0457(8) 0.9475(8) 0.0267(15) Uani 1 1 d U
O13 O 1.3391(11) -0.2288(9) 1.0116(9) 0.032(3) Uani 1 1 d U
O14 O 1.0780(10) -0.0168(8) 0.9922(8) 0.0257(19) Uani 1 1 d U
O15 O 1.0786(10) -0.1212(8) 1.0517(8) 0.0244(19) Uani 1 1 d U
O16 O 1.0000 -0.2087(11) 1.1127(11) 0.024(4) Uani 1 2 d SU
O17 O 1.0000 0.0804(12) 0.9492(11) 0.029(4) Uani 1 2 d SU
O18 O 1.0721(9) -0.0100(7) 0.8820(8) 0.0234(17) Uani 1 1 d U
O19 O 1.1258(11) 0.0472(9) 0.7804(8) 0.032(3) Uani 1 1 d U
O20 O 1.1245(10) -0.0708(8) 0.7333(8) 0.0256(19) Uani 1 1 d U
O21 O 1.1306(10) -0.1732(9) 0.6610(8) 0.032(3) Uani 1 1 d U
O22 O 1.0000 -0.1485(12) 0.7192(11) 0.023(2) Uani 1 2 d SU
O23 O 1.0000 -0.0235(12) 0.7800(11) 0.0222(18) Uani 1 2 d SU
O24 O 1.2070(10) -0.1688(8) 0.7626(8) 0.0263(18) Uani 1 1 d U
O25 O 1.0000 -0.1275(11) 0.9358(11) 0.023(3) Uani 1 2 d SU
O26 O 0.9282(10) -0.2333(8) 1.0060(8) 0.0241(19) Uani 1 1 d U
O27 O 1.0000 -0.3206(11) 0.9511(12) 0.0260(19) Uani 1 2 d SU
O28 O 0.8691(12) -0.3486(9) 1.0104(9) 0.033(4) Uani 1 1 d U
O29 O 0.9249(9) -0.2294(7) 0.8842(8) 0.0240(17) Uani 1 1 d U
O30 O 0.8757(9) -0.3401(8) 0.8866(9) 0.0282(18) Uani 1 1 d U
O31 O 0.7923(10) -0.2671(8) 0.8206(8) 0.027(2) Uani 1 1 d U
O32 O 0.8694(11) -0.3613(9) 0.7701(8) 0.031(3) Uani 1 1 d U
O33 O 0.9164(10) -0.2364(8) 0.7609(8) 0.0246(18) Uani 1 1 d U
N1 N 1.2301(13) 0.0875(11) 0.9607(12) 0.039(3) Uani 1 1 d U
H1NA H 1.2789 0.0980 0.9666 0.046 Uiso 1 1 calc R
H1NB H 1.2268 0.0464 0.9614 0.046 Uiso 1 1 calc R
C1 C 1.2051(17) 0.1104(14) 0.9033(13) 0.039(4) Uani 1 1 d U
H1A H 1.2090 0.1542 0.9025 0.047 Uiso 1 1 calc R
H1B H 1.1534 0.0985 0.8967 0.047 Uiso 1 1 calc R
H1C H 1.2368 0.0933 0.8733 0.047 Uiso 1 1 calc R
C2 C 1.1795(19) 0.1152(16) 1.0107(14) 0.045(4) Uani 1 1 d U
H2A H 1.1276 0.1031 1.0049 0.054 Uiso 1 1 calc R
H2B H 1.1831 0.1590 1.0100 0.054 Uiso 1 1 calc R
H2C H 1.1969 0.1002 1.0478 0.054 Uiso 1 1 calc R
N2 N 1.0000 0.0220(15) 0.6031(18) 0.056(7) Uani 1 2 d SDU
H2NA H 1.0416 0.0354 0.5842 0.068 Uiso 0.50 1 calc PR
H2NB H 0.9584 0.0354 0.5842 0.068 Uiso 0.50 1 calc PR
C3 C 1.0000 -0.0554(15) 0.6082(19) 0.035(5) Uani 1 2 d SDU
H3A H 1.0000 -0.0729 0.5697 0.043 Uiso 1 2 calc SR
H3B H 0.9555 -0.0686 0.6288 0.043 Uiso 0.50 1 calc PR
H3C H 1.0445 -0.0686 0.6288 0.043 Uiso 0.50 1 calc PR
C4 C 1.0000 0.042(2) 0.6604(19) 0.040(5) Uani 1 2 d SU
H4A H 1.0000 0.0857 0.6613 0.048 Uiso 1 2 calc SR
H4B H 1.0445 0.0267 0.6798 0.048 Uiso 0.50 1 calc PR
H4C H 0.9555 0.0267 0.6798 0.048 Uiso 0.50 1 calc PR
N3 N 0.7867(19) -0.5501(16) 0.7154(14) 0.066(7) Uani 1 1 d U
H3NA H 0.7376 -0.5438 0.7066 0.079 Uiso 1 1 calc R
H3NB H 0.7869 -0.5712 0.7492 0.079 Uiso 1 1 calc R
C5 C 0.814(2) -0.5930(18) 0.6715(14) 0.056(7) Uani 1 1 d U
H5A H 0.7845 -0.6298 0.6729 0.068 Uiso 1 1 calc R
H5B H 0.8665 -0.6027 0.6792 0.068 Uiso 1 1 calc R
H5C H 0.8099 -0.5748 0.6335 0.068 Uiso 1 1 calc R
C6 C 0.816(2) -0.4919(16) 0.7295(15) 0.053(6) Uani 1 1 d U
H6A H 0.7879 -0.4752 0.7618 0.064 Uiso 1 1 calc R
H6B H 0.8110 -0.4653 0.6963 0.064 Uiso 1 1 calc R
H6C H 0.8684 -0.4955 0.7399 0.064 Uiso 1 1 calc R
N4 N 1.0000 -0.4407(14) 0.8912(16) 0.034(3) Uani 1 2 d SU
H4NA H 0.9590 -0.4161 0.8916 0.041 Uiso 0.50 1 calc PR
H4NB H 1.0410 -0.4161 0.8916 0.041 Uiso 0.50 1 calc PR
C7 C 1.0000 -0.474(2) 0.9455(19) 0.039(6) Uani 1 2 d SU
H7A H 1.0000 -0.4453 0.9775 0.046 Uiso 1 2 calc SR
H7B H 1.0445 -0.4991 0.9477 0.046 Uiso 0.50 1 calc PR
H7C H 0.9555 -0.4991 0.9477 0.046 Uiso 0.50 1 calc PR
C8 C 1.0000 -0.471(2) 0.8381(19) 0.037(5) Uani 1 2 d SU
H8A H 1.0000 -0.4416 0.8069 0.045 Uiso 1 2 calc SR
H8B H 0.9555 -0.4962 0.8353 0.045 Uiso 0.50 1 calc PR
H8C H 1.0445 -0.4962 0.8353 0.045 Uiso 0.50 1 calc PR

loop_
_atom_site_aniso_label
_atom_site_aniso_U_11
_atom_site_aniso_U_22
_atom_site_aniso_U_33
_atom_site_aniso_U_23
_atom_site_aniso_U_13
_atom_site_aniso_U_12
Mn1 0.0208(17) 0.0142(17) 0.0271(17) 0.0002(15) -0.0042(14) 0.0000(14)
W1 0.0214(6) 0.0195(6) 0.0377(6) 0.0014(5) -0.0043(5) 0.0075(4)
W2 0.0210(6) 0.0250(7) 0.0387(7) -0.0034(5) 0.0041(5) 0.0068(5)
W3 0.0148(5) 0.0194(6) 0.0369(6) 0.0022(5) 0.0003(5) -0.0013(4)
W4 0.0257(6) 0.0218(6) 0.0235(5) -0.0001(5) 0.0036(4) 0.0010(5)
W5 0.0178(5) 0.0162(6) 0.0274(6) 0.0050(4) 0.0024(4) -0.0004(4)
W6 0.0179(7) 0.0101(7) 0.0281(8) 0.0004(6) 0.000 0.000
W7 0.0309(7) 0.0131(6) 0.0334(6) -0.0045(5) -0.0032(5) -0.0043(5)
W8 0.0290(6) 0.0096(5) 0.0357(6) 0.0004(5) 0.0020(5) -0.0060(4)
W9 0.0156(7) 0.0089(7) 0.0220(7) -0.0009(5) 0.000 0.000
W10 0.0232(8) 0.0122(8) 0.0256(8) 0.0001(6) 0.000 0.000
Cl1 0.045(4) 0.033(4) 0.051(4) -0.009(3) -0.016(3) -0.004(3)
O1 0.025(7) 0.034(8) 0.046(7) -0.004(7) 0.017(7) 0.009(7)
O2 0.019(3) 0.022(3) 0.038(3) 0.001(3) -0.001(3) 0.005(3)
O3 0.022(3) 0.023(3) 0.039(3) -0.001(3) 0.000(3) 0.004(3)
O4 0.028(3) 0.017(3) 0.034(3) -0.003(3) 0.000 0.000
O5 0.022(3) 0.021(3) 0.037(3) 0.001(3) -0.001(3) 0.002(3)
O6 0.023(4) 0.021(4) 0.038(4) 0.002(4) -0.001(4) 0.002(4)
O7 0.022(3) 0.018(3) 0.034(3) 0.001(3) 0.000(3) 0.002(3)
O8 0.024(6) 0.021(6) 0.051(6) 0.003(6) 0.001(6) -0.001(5)
O9 0.019(4) 0.017(4) 0.029(4) -0.003(4) -0.001(4) -0.003(4)
O10 0.022(3) 0.021(3) 0.034(3) 0.003(3) 0.000(3) 0.002(3)
O11 0.022(3) 0.020(3) 0.036(3) -0.001(3) -0.003(3) 0.003(3)
O12 0.024(3) 0.019(3) 0.037(3) 0.001(3) -0.001(3) 0.003(3)
O13 0.029(7) 0.027(7) 0.041(7) 0.006(6) -0.009(6) 0.008(6)
O14 0.025(3) 0.017(3) 0.035(3) -0.002(3) -0.001(3) 0.005(3)
O15 0.024(4) 0.015(4) 0.034(4) 0.001(3) -0.001(3) 0.002(3)
O16 0.030(7) 0.013(7) 0.028(7) -0.008(6) 0.000 0.000
O17 0.035(8) 0.024(8) 0.028(8) 0.008(8) 0.000 0.000
O18 0.022(3) 0.015(3) 0.033(3) 0.001(3) 0.001(3) 0.001(3)
O19 0.031(6) 0.024(6) 0.042(6) 0.005(6) 0.002(6) 0.003(6)
O20 0.024(3) 0.021(3) 0.032(3) 0.006(3) 0.000(3) 0.001(3)
O21 0.029(7) 0.030(7) 0.036(7) -0.010(6) 0.009(6) -0.004(6)
O22 0.021(3) 0.020(3) 0.029(3) 0.002(3) 0.000 0.000
O23 0.021(3) 0.017(3) 0.029(3) 0.003(3) 0.000 0.000
O24 0.023(3) 0.022(3) 0.034(3) 0.002(3) 0.001(3) 0.003(3)
O25 0.023(6) 0.015(6) 0.032(6) -0.003(5) 0.000 0.000
O26 0.026(3) 0.014(3) 0.033(3) -0.004(3) -0.001(3) 0.000(3)
O27 0.029(3) 0.015(3) 0.034(3) -0.003(3) 0.000 0.000
O28 0.036(7) 0.022(7) 0.041(7) 0.010(7) -0.002(7) -0.005(7)
O29 0.026(3) 0.014(3) 0.032(3) -0.004(3) 0.000(3) -0.001(3)
O30 0.032(3) 0.015(3) 0.038(3) -0.003(3) -0.001(3) -0.002(3)
O31 0.031(4) 0.014(4) 0.038(4) -0.004(4) -0.003(4) -0.003(4)
O32 0.036(5) 0.024(6) 0.034(5) -0.010(5) -0.001(5) -0.004(5)
O33 0.025(3) 0.016(3) 0.033(3) -0.003(3) -0.001(3) -0.001(3)
N1 0.034(6) 0.028(6) 0.053(6) -0.001(6) -0.003(6) -0.001(5)
C1 0.037(7) 0.031(7) 0.050(7) 0.002(7) 0.003(7) -0.001(7)
C2 0.044(8) 0.034(8) 0.056(8) -0.001(8) -0.005(8) -0.006(8)
N2 0.059(13) 0.053(14) 0.057(13) 0.009(13) 0.000 0.000
C3 0.035(9) 0.033(9) 0.038(9) 0.010(9) 0.000 0.000
C4 0.044(9) 0.034(9) 0.041(9) 0.010(9) 0.000 0.000
N3 0.076(14) 0.071(16) 0.051(13) -0.004(12) 0.020(12) -0.009(13)
C5 0.070(15) 0.060(16) 0.039(13) 0.004(12) 0.011(12) 0.005(13)
C6 0.065(12) 0.053(13) 0.042(11) -0.001(11) 0.003(11) -0.012(11)
N4 0.041(5) 0.021(5) 0.041(5) -0.001(5) 0.000 0.000
C7 0.039(10) 0.027(10) 0.051(11) -0.002(10) 0.000 0.000
C8 0.041(8) 0.027(9) 0.045(9) -0.004(8) 0.000 0.000

loop_
_atom_type_symbol
_atom_type_description
_atom_type_scat_dispersion_real
_atom_type_scat_dispersion_imag
_atom_type_scat_source
O O 0.0106 0.0060 'International Tables Vol C Tables 4.2.6.8 and 6.1.1.4'
Mn Mn 0.3368 0.7283 'International Tables Vol C Tables 4.2.6.8 and 6.1.1.4'
W W -0.8490 6.8722 'International Tables Vol C Tables 4.2.6.8 and 6.1.1.4'
N N 0.0061 0.0033 'International Tables Vol C Tables 4.2.6.8 and 6.1.1.4'
C C 0.0033 0.0016 'International Tables Vol C Tables 4.2.6.8 and 6.1.1.4'
Cl Cl 0.1484 0.1585 'International Tables Vol C Tables 4.2.6.8 and 6.1.1.4'
H H 0.0000 0.0000 'International Tables Vol C Tables 4.2.6.8 and 6.1.1.4'

loop_
_geom_angle_atom_site_label_1
_geom_angle_atom_site_label_2
_geom_angle_atom_site_label_3
_geom_angle
_geom_angle_site_symmetry_1
_geom_angle_site_symmetry_3
O11 Mn1 O15 89.3(8) . .
O11 Mn1 O12 90.5(8) . .
O15 Mn1 O12 169.3(8) . .
O11 Mn1 O14 171.0(8) . .
O15 Mn1 O14 89.3(8) . .
O12 Mn1 O14 89.3(8) . .
O11 Mn1 Cl1 95.6(6) . .
O15 Mn1 Cl1 92.4(6) . .
O12 Mn1 Cl1 98.3(6) . .
O14 Mn1 Cl1 93.3(6) . .
O13 W1 O11 103.5(9) . .
O13 W1 O6 100.9(9) . .
O11 W1 O6 93.7(8) . .
O13 W1 O5 102.2(8) . .
O11 W1 O5 87.5(8) . .
O6 W1 O5 156.0(8) . .
O13 W1 O2 97.5(8) . .
O11 W1 O2 158.5(8) . .
O6 W1 O2 86.9(8) . .
O5 W1 O2 83.5(7) . .
O13 W1 O7 170.3(8) . .
O11 W1 O7 85.1(7) . .
O6 W1 O7 82.8(7) . .
O5 W1 O7 73.3(7) . .
O2 W1 O7 73.6(7) . .
O1 W2 O31 101.8(9) . 3_755
O1 W2 O2 97.6(8) . .
O31 W2 O2 90.2(8) 3_755 .
O1 W2 O3 98.6(9) . .
O31 W2 O3 159.1(7) 3_755 .
O2 W2 O3 91.9(8) . .
O1 W2 O24 102.1(9) . .
O31 W2 O24 82.8(8) 3_755 .
O2 W2 O24 160.1(7) . .
O3 W2 O24 88.3(8) . .
O1 W2 O7 168.3(8) . .
O31 W2 O7 86.7(7) 3_755 .
O2 W2 O7 74.2(7) . .
O3 W2 O7 73.8(7) . .
O24 W2 O7 86.8(7) . .
O8 W3 O12 99.8(9) . .
O8 W3 O10 101.1(9) . .
O12 W3 O10 91.5(7) . .
O8 W3 O5 100.8(9) . .
O12 W3 O5 88.9(8) . .
O10 W3 O5 157.7(8) . .
O8 W3 O3 102.0(9) . .
O12 W3 O3 158.1(8) . .
O10 W3 O3 86.9(8) . .
O5 W3 O3 84.5(7) . .
O8 W3 O7 173.1(7) . .
O12 W3 O7 85.0(8) . .
O10 W3 O7 83.6(7) . .
O5 W3 O7 74.2(7) . .
O3 W3 O7 73.1(7) . .
O21 W4 O33 102.3(8) . 3_755
O21 W4 O24 95.9(9) . .
O33 W4 O24 87.6(8) 3_755 .
O21 W4 O22 96.8(10) . .
O33 W4 O22 86.3(9) 3_755 .
O24 W4 O22 166.8(9) . .
O21 W4 O20 99.9(9) . .
O33 W4 O20 157.7(7) 3_755 .
O24 W4 O20 88.2(8) . .
O22 W4 O20 93.1(9) . .
O21 W4 O9 174.9(8) . 3_755
O33 W4 O9 82.7(7) 3_755 3_755
O24 W4 O9 85.5(7) . 3_755
O22 W4 O9 82.1(9) . 3_755
O20 W4 O9 75.2(7) . 3_755
O19 W5 O23 96.3(10) . .
O19 W5 O18 101.2(8) . .
O23 W5 O18 89.3(9) . .
O19 W5 O10 95.6(8) . .
O23 W5 O10 168.0(9) . .
O18 W5 O10 89.5(7) . .
O19 W5 O20 99.9(8) . .
O23 W5 O20 87.6(9) . .
O18 W5 O20 158.9(7) . .
O10 W5 O20 89.3(8) . .
O19 W5 O9 173.4(8) . 3_755
O23 W5 O9 82.7(9) . 3_755
O18 W5 O9 85.3(6) . 3_755
O10 W5 O9 85.3(7) . 3_755
O20 W5 O9 73.6(7) . 3_755
O17 W6 O14 100.7(8) . .
O17 W6 O14 100.7(8) . 3_755
O14 W6 O14 98.3(12) . 3_755
O17 W6 O18 101.2(8) . 3_755
O14 W6 O18 156.8(7) . 3_755
O14 W6 O18 85.3(8) 3_755 3_755
O17 W6 O18 101.2(8) . .
O14 W6 O18 85.3(8) . .
O14 W6 O18 156.8(7) 3_755 .
O18 W6 O18 82.8(10) 3_755 .
O32 W7 O30 98.9(9) . .
O32 W7 O4 97.0(10) . .
O30 W7 O4 92.0(9) . .
O32 W7 O31 96.8(9) . .
O30 W7 O31 88.3(8) . .
O4 W7 O31 166.0(9) . .
O32 W7 O33 103.1(8) . .
O30 W7 O33 157.9(7) . .
O4 W7 O33 87.6(9) . .
O31 W7 O33 86.9(8) . .
O32 W7 O29 173.8(8) . .
O30 W7 O29 75.1(7) . .
O4 W7 O29 81.8(9) . .
O31 W7 O29 84.7(7) . .
O33 W7 O29 83.0(7) . .
O28 W8 O26 101.1(9) . .
O28 W8 O6 93.4(9) . 3_755
O26 W8 O6 90.5(8) . 3_755
O28 W8 O27 98.1(10) . .
O26 W8 O27 88.4(9) . .
O6 W8 O27 168.5(10) 3_755 .
O28 W8 O30 101.3(9) . .
O26 W8 O30 157.6(8) . .
O6 W8 O30 89.6(8) 3_755 .
O27 W8 O30 87.1(9) . .
O28 W8 O29 174.3(8) . .
O26 W8 O29 84.2(7) . .
O6 W8 O29 84.7(7) 3_755 .
O27 W8 O29 83.8(9) . .
O30 W8 O29 73.4(7) . .
O25 W9 O29 103.5(8) . 3_755
O25 W9 O29 103.5(8) . .
O29 W9 O29 88.0(10) 3_755 .
O25 W9 O9 104.5(8) . .
O29 W9 O9 152.0(8) 3_755 .
O29 W9 O9 85.8(7) . .
O25 W9 O9 104.5(8) . 3_755
O29 W9 O9 85.8(7) 3_755 3_755
O29 W9 O9 152.0(7) . 3_755
O9 W9 O9 86.9(10) . 3_755
O16 W10 O15 102.2(8) . .
O16 W10 O15 102.2(8) . 3_755
O15 W10 O15 97.0(11) . 3_755
O16 W10 O26 99.5(8) . 3_755
O15 W10 O26 87.9(8) . 3_755
O15 W10 O26 156.2(7) 3_755 3_755
O16 W10 O26 99.5(8) . .
O15 W10 O26 156.2(7) . .
O15 W10 O26 87.9(8) 3_755 .
O26 W10 O26 79.0(10) 3_755 .
W2 O2 W1 116.6(8) . .
W2 O3 W3 117.5(9) . .
W7 O4 W7 157.8(15) 3_755 .
W3 O5 W1 116.6(9) . .
W1 O6 W8 155.4(11) . 3_755
W1 O7 W3 94.3(6) . .
W1 O7 W2 95.5(6) . .
W3 O7 W2 95.5(6) . .
W9 O9 W4 124.7(8) . 3_755
W9 O9 W5 134.1(8) . 3_755
W4 O9 W5 91.7(6) 3_755 3_755
W3 O10 W5 155.4(10) . .
Mn1 O11 W1 140.7(11) . .
W3 O12 Mn1 140.7(11) . .
W6 O14 Mn1 140.5(11) . .
W10 O15 Mn1 141.4(10) . .
W5 O18 W6 155.4(10) . .
W5 O20 W4 119.5(9) . .
W4 O22 W4 158.8(15) 3_755 .
W5 O23 W5 146.7(14) . 3_755
W4 O24 W2 153.4(11) . .
W8 O26 W10 158.6(10) . .
W8 O27 W8 145.1(14) 3_755 .
W9 O29 W8 135.0(9) . .
W9 O29 W7 123.2(9) . .
W8 O29 W7 91.6(6) . .
W7 O30 W8 119.9(9) . .
W2 O31 W7 154.3(11) 3_755 .
W4 O33 W7 148.4(10) 3_755 .
C1 N1 C2 111(2) . .
C1 N1 H1NA 109.5 . .
C2 N1 H1NA 109.5 . .
C1 N1 H1NB 109.5 . .
C2 N1 H1NB 109.5 . .
H1NA N1 H1NB 108.1 . .
N1 C1 H1A 109.5 . .
N1 C1 H1B 109.5 . .
H1A C1 H1B 109.5 . .
N1 C1 H1C 109.5 . .
H1A C1 H1C 109.5 . .
H1B C1 H1C 109.5 . .
N1 C2 H2A 109.5 . .
N1 C2 H2B 109.5 . .
H2A C2 H2B 109.5 . .
N1 C2 H2C 109.5 . .
H2A C2 H2C 109.5 . .
H2B C2 H2C 109.5 . .
C4 N2 C3 104(3) . .
C4 N2 H2NA 110.9 . .
C3 N2 H2NA 110.9 . .
C4 N2 H2NB 110.9 . .
C3 N2 H2NB 110.9 . .
H2NA N2 H2NB 108.9 . .
N2 C3 H3A 109.5 . .
N2 C3 H3B 109.5 . .
H3A C3 H3B 109.5 . .
N2 C3 H3C 109.5 . .
H3A C3 H3C 109.5 . .
H3B C3 H3C 109.5 . .
N2 C4 H4A 109.5 . .
N2 C4 H4B 109.5 . .
H4A C4 H4B 109.5 . .
N2 C4 H4C 109.5 . .
H4A C4 H4C 109.5 . .
H4B C4 H4C 109.5 . .
C6 N3 C5 128(3) . .
C6 N3 H3NA 105.3 . .
C5 N3 H3NA 105.3 . .
C6 N3 H3NB 105.3 . .
C5 N3 H3NB 105.3 . .
H3NA N3 H3NB 106.0 . .
N3 C5 H5A 109.5 . .
N3 C5 H5B 109.5 . .
H5A C5 H5B 109.5 . .
N3 C5 H5C 109.5 . .
H5A C5 H5C 109.5 . .
H5B C5 H5C 109.5 . .
N3 C6 H6A 109.5 . .
N3 C6 H6B 109.5 . .
H6A C6 H6B 109.5 . .
N3 C6 H6C 109.5 . .
H6A C6 H6C 109.5 . .
H6B C6 H6C 109.5 . .
C8 N4 C7 121(3) . .
C8 N4 H4NA 107.0 . .
C7 N4 H4NA 107.0 . .
C8 N4 H4NB 107.0 . .
C7 N4 H4NB 107.0 . .
H4NA N4 H4NB 106.8 . .
N4 C7 H7A 109.5 . .
N4 C7 H7B 109.5 . .
H7A C7 H7B 109.5 . .
N4 C7 H7C 109.5 . .
H7A C7 H7C 109.5 . .
H7B C7 H7C 109.5 . .
N4 C8 H8A 109.5 . .
N4 C8 H8B 109.5 . .
H8A C8 H8B 109.5 . .
N4 C8 H8C 109.5 . .
H8A C8 H8C 109.5 . .
H8B C8 H8C 109.5 . .

loop_
_geom_bond_atom_site_label_1
_geom_bond_atom_site_label_2
_geom_bond_distance
_geom_bond_site_symmetry_2
Mn1 O11 1.856(19) .
Mn1 O15 1.875(18) .
Mn1 O12 1.882(19) .
Mn1 O14 1.905(18) .
Mn1 Cl1 2.500(8) .
W1 O13 1.743(18) .
W1 O11 1.863(19) .
W1 O6 1.884(18) .
W1 O5 1.958(18) .
W1 O2 2.004(19) .
W1 O7 2.224(19) .
W2 O1 1.728(18) .
W2 O31 1.893(19) 3_755
W2 O2 1.908(19) .
W2 O3 1.913(19) .
W2 O24 1.924(18) .
W2 O7 2.273(18) .
W3 O8 1.706(17) .
W3 O12 1.833(18) .
W3 O10 1.887(18) .
W3 O5 1.888(18) .
W3 O3 1.996(18) .
W3 O7 2.241(17) .
W4 O21 1.704(19) .
W4 O33 1.882(18) 3_755
W4 O24 1.913(18) .
W4 O22 1.917(5) .
W4 O20 1.927(18) .
W4 O9 2.288(16) 3_755
W5 O19 1.72(2) .
W5 O23 1.900(7) .
W5 O18 1.906(18) .
W5 O10 1.913(18) .
W5 O20 1.927(19) .
W5 O9 2.354(17) 3_755
W6 O17 1.71(3) .
W6 O14 1.815(18) .
W6 O14 1.815(18) 3_755
W6 O18 1.919(17) 3_755
W6 O18 1.919(17) .
W7 O32 1.704(18) .
W7 O30 1.86(2) .
W7 O4 1.924(5) .
W7 O31 1.931(19) .
W7 O33 1.942(18) .
W7 O29 2.312(17) .
W8 O28 1.708(19) .
W8 O26 1.821(18) .
W8 O6 1.920(18) 3_755
W8 O27 1.921(8) .
W8 O30 1.96(2) .
W8 O29 2.306(18) .
W9 O25 1.72(2) .
W9 O29 1.904(16) 3_755
W9 O29 1.904(16) .
W9 O9 1.910(17) .
W9 O9 1.910(17) 3_755
W10 O16 1.67(3) .
W10 O15 1.847(18) .
W10 O15 1.847(18) 3_755
W10 O26 1.988(18) 3_755
W10 O26 1.988(18) .
O4 W7 1.924(5) 3_755
O6 W8 1.920(18) 3_755
O9 W4 2.288(16) 3_755
O9 W5 2.354(17) 3_755
O22 W4 1.917(5) 3_755
O23 W5 1.900(7) 3_755
O27 W8 1.921(7) 3_755
O31 W2 1.893(19) 3_755
O33 W4 1.882(18) 3_755
N1 C1 1.47(4) .
N1 C2 1.57(4) .
N1 H1NA 0.9000 .
N1 H1NB 0.9000 .
C1 H1A 0.9600 .
C1 H1B 0.9600 .
C1 H1C 0.9600 .
C2 H2A 0.9600 .
C2 H2B 0.9600 .
C2 H2C 0.9600 .
N2 C4 1.38(6) .
N2 C3 1.694(18) .
N2 H2NA 0.9000 .
N2 H2NB 0.9000 .
C3 H3A 0.9600 .
C3 H3B 0.9600 .
C3 H3C 0.9600 .
C4 H4A 0.9600 .
C4 H4B 0.9600 .
C4 H4C 0.9600 .
N3 C6 1.41(4) .
N3 C5 1.46(4) .
N3 H3NA 0.9000 .
N3 H3NB 0.9000 .
C5 H5A 0.9600 .
C5 H5B 0.9600 .
C5 H5C 0.9600 .
C6 H6A 0.9600 .
C6 H6B 0.9600 .
C6 H6C 0.9600 .
N4 C8 1.38(5) .
N4 C7 1.44(5) .
N4 H4NA 0.9000 .
N4 H4NB 0.9000 .
C7 H7A 0.9600 .
C7 H7B 0.9600 .
C7 H7C 0.9600 .
C8 H8A 0.9600 .
C8 H8B 0.9600 .
C8 H8C 0.9600 .

loop_
_geom_torsion_atom_site_label_1
_geom_torsion_atom_site_label_2
_geom_torsion_atom_site_label_3
_geom_torsion_atom_site_label_4
_geom_torsion
_geom_torsion_site_symmetry_1
_geom_torsion_site_symmetry_4
O1 W2 O2 W1 171.2(10) . .
O31 W2 O2 W1 -86.9(10) 3_755 .
O3 W2 O2 W1 72.3(10) . .
O24 W2 O2 W1 -18(3) . .
O7 W2 O2 W1 -0.3(8) . .
O13 W1 O2 W2 -175.6(10) . .
O11 W1 O2 W2 -8(3) . .
O6 W1 O2 W2 83.8(10) . .
O5 W1 O2 W2 -74.1(10) . .
O7 W1 O2 W2 0.4(8) . .
O1 W2 O3 W3 -168.9(10) . .
O31 W2 O3 W3 24(3) 3_755 .
O2 W2 O3 W3 -70.9(10) . .
O24 W2 O3 W3 89.1(10) . .
O7 W2 O3 W3 2.0(8) . .
O8 W3 O3 W2 173.0(10) . .
O12 W3 O3 W2 0(3) . .
O10 W3 O3 W2 -86.3(10) . .
O5 W3 O3 W2 73.1(10) . .
O7 W3 O3 W2 -2.1(9) . .
O32 W7 O4 W7 129(4) . 3_755
O30 W7 O4 W7 -131(4) . 3_755
O31 W7 O4 W7 -40(7) . 3_755
O33 W7 O4 W7 27(4) . 3_755
O29 W7 O4 W7 -57(4) . 3_755
O8 W3 O5 W1 174.0(10) . .
O12 W3 O5 W1 74.3(10) . .
O10 W3 O5 W1 -17(3) . .
O3 W3 O5 W1 -84.8(10) . .
O7 W3 O5 W1 -10.8(9) . .
O13 W1 O5 W3 -177.9(10) . .
O11 W1 O5 W3 -74.7(10) . .
O6 W1 O5 W3 19(2) . .
O2 W1 O5 W3 85.8(10) . .
O7 W1 O5 W3 11.0(9) . .
O13 W1 O6 W8 122(3) . 3_755
O11 W1 O6 W8 17(3) . 3_755
O5 W1 O6 W8 -75(4) . 3_755
O2 W1 O6 W8 -141(3) . 3_755
O7 W1 O6 W8 -67(3) . 3_755
O13 W1 O7 W3 -72(5) . .
O11 W1 O7 W3 80.5(8) . .
O6 W1 O7 W3 174.8(8) . .
O5 W1 O7 W3 -8.3(6) . .
O2 W1 O7 W3 -96.3(7) . .
O13 W1 O7 W2 24(5) . .
O11 W1 O7 W2 176.5(8) . .
O6 W1 O7 W2 -89.2(7) . .
O5 W1 O7 W2 87.7(7) . .
O2 W1 O7 W2 -0.3(6) . .
O8 W3 O7 W1 53(8) . .
O12 W3 O7 W1 -81.7(8) . .
O10 W3 O7 W1 -173.7(8) . .
O5 W3 O7 W1 8.5(7) . .
O3 W3 O7 W1 97.5(7) . .
O8 W3 O7 W2 -43(8) . .
O12 W3 O7 W2 -177.7(8) . .
O10 W3 O7 W2 90.3(8) . .
O5 W3 O7 W2 -87.4(7) . .
O3 W3 O7 W2 1.5(6) . .
O1 W2 O7 W1 -46(4) . .
O31 W2 O7 W1 91.4(7) 3_755 .
O2 W2 O7 W1 0.3(6) . .
O3 W2 O7 W1 -96.5(7) . .
O24 W2 O7 W1 174.3(7) . .
O1 W2 O7 W3 49(4) . .
O31 W2 O7 W3 -173.8(8) 3_755 .
O2 W2 O7 W3 95.1(7) . .
O3 W2 O7 W3 -1.6(7) . .
O24 W2 O7 W3 -90.8(8) . .
O25 W9 O9 W4 -179.6(9) . 3_755
O29 W9 O9 W4 1(2) 3_755 3_755
O29 W9 O9 W4 -76.7(10) . 3_755
O9 W9 O9 W4 76.2(11) 3_755 3_755
O25 W9 O9 W5 44.5(13) . 3_755
O29 W9 O9 W5 -134.8(13) 3_755 3_755
O29 W9 O9 W5 147.4(12) . 3_755
O9 W9 O9 W5 -59.7(13) 3_755 3_755
O8 W3 O10 W5 -121(3) . .
O12 W3 O10 W5 -21(3) . .
O5 W3 O10 W5 70(4) . .
O3 W3 O10 W5 138(3) . .
O7 W3 O10 W5 64(3) . .
O19 W5 O10 W3 122(3) . .
O23 W5 O10 W3 -63(6) . .
O18 W5 O10 W3 21(3) . .
O20 W5 O10 W3 -138(3) . .
O9 W5 O10 W3 -65(3) 3_755 .
O15 Mn1 O11 W1 137.3(17) . .
O12 Mn1 O11 W1 -32.0(17) . .
O14 Mn1 O11 W1 56(6) . .
Cl1 Mn1 O11 W1 -130.3(16) . .
O13 W1 O11 Mn1 155.2(16) . .
O6 W1 O11 Mn1 -102.6(17) . .
O5 W1 O11 Mn1 53.3(17) . .
O2 W1 O11 Mn1 -12(3) . .
O7 W1 O11 Mn1 -20.2(16) . .
O8 W3 O12 Mn1 -152.5(16) . .
O10 W3 O12 Mn1 105.9(17) . .
O5 W3 O12 Mn1 -51.7(17) . .
O3 W3 O12 Mn1 21(3) . .
O7 W3 O12 Mn1 22.5(16) . .
O11 Mn1 O12 W3 30.2(17) . .
O15 Mn1 O12 W3 -59(5) . .
O14 Mn1 O12 W3 -140.8(16) . .
Cl1 Mn1 O12 W3 125.9(15) . .
O17 W6 O14 Mn1 -155.6(16) . .
O14 W6 O14 Mn1 101.8(16) 3_755 .
O18 W6 O14 Mn1 4(3) 3_755 .
O18 W6 O14 Mn1 -55.1(16) . .
O11 Mn1 O14 W6 -5(6) . .
O15 Mn1 O14 W6 -86.0(17) . .
O12 Mn1 O14 W6 83.4(17) . .
Cl1 Mn1 O14 W6 -178.3(16) . .
O16 W10 O15 Mn1 153.5(16) . .
O15 W10 O15 Mn1 -102.4(15) 3_755 .
O26 W10 O15 Mn1 54.3(16) 3_755 .
O26 W10 O15 Mn1 -2(3) . .
O11 Mn1 O15 W10 -83.3(16) . .
O12 Mn1 O15 W10 6(5) . .
O14 Mn1 O15 W10 87.9(17) . .
Cl1 Mn1 O15 W10 -178.8(15) . .
O19 W5 O18 W6 100(2) . .
O23 W5 O18 W6 4(2) . .
O10 W5 O18 W6 -164(2) . .
O20 W5 O18 W6 -77(3) . .
O9 W5 O18 W6 -79(2) 3_755 .
O17 W6 O18 W5 -100(2) . .
O14 W6 O18 W5 160(2) . .
O14 W6 O18 W5 60(3) 3_755 .
O18 W6 O18 W5 0(3) 3_755 .
O19 W5 O20 W4 -178.4(10) . .
O23 W5 O20 W4 -82.4(12) . .
O18 W5 O20 W4 -1(3) . .
O10 W5 O20 W4 86.1(11) . .
O9 W5 O20 W4 0.7(8) 3_755 .
O21 W4 O20 W5 177.8(10) . .
O33 W4 O20 W5 -8(3) 3_755 .
O24 W4 O20 W5 -86.6(10) . .
O22 W4 O20 W5 80.3(12) . .
O9 W4 O20 W5 -0.7(9) 3_755 .
O21 W4 O22 W4 134(4) . 3_755
O33 W4 O22 W4 32(4) 3_755 3_755
O24 W4 O22 W4 -31(8) . 3_755
O20 W4 O22 W4 -126(4) . 3_755
O9 W4 O22 W4 -51(4) 3_755 3_755
O19 W5 O23 W5 -116(3) . 3_755
O18 W5 O23 W5 -15(3) . 3_755
O10 W5 O23 W5 70(6) . 3_755
O20 W5 O23 W5 145(3) . 3_755
O9 W5 O23 W5 71(3) 3_755 3_755
O21 W4 O24 W2 -130(2) . .
O33 W4 O24 W2 -28(2) 3_755 .
O22 W4 O24 W2 34(6) . .
O20 W4 O24 W2 130(2) . .
O9 W4 O24 W2 55(2) 3_755 .
O1 W2 O24 W4 129(2) . .
O31 W2 O24 W4 28(2) 3_755 .
O2 W2 O24 W4 -42(4) . .
O3 W2 O24 W4 -133(2) . .
O7 W2 O24 W4 -59(2) . .
O28 W8 O26 W10 106(3) . .
O6 W8 O26 W10 -160(3) 3_755 .
O27 W8 O26 W10 8(3) . .
O30 W8 O26 W10 -70(4) . .
O29 W8 O26 W10 -76(3) . .
O16 W10 O26 W8 -101(3) . .
O15 W10 O26 W8 54(4) . .
O15 W10 O26 W8 157(3) 3_755 .
O26 W10 O26 W8 -3(3) 3_755 .
O28 W8 O27 W8 -119(3) . 3_755
O26 W8 O27 W8 -18(3) . 3_755
O6 W8 O27 W8 67(6) 3_755 3_755
O30 W8 O27 W8 140(3) . 3_755
O29 W8 O27 W8 67(3) . 3_755
O25 W9 O29 W8 -45.6(13) . .
O29 W9 O29 W8 57.8(15) 3_755 .
O9 W9 O29 W8 -149.5(12) . .
O9 W9 O29 W8 135.0(14) 3_755 .
O25 W9 O29 W7 179.7(9) . .
O29 W9 O29 W7 -76.9(11) 3_755 .
O9 W9 O29 W7 75.8(9) . .
O9 W9 O29 W7 0(2) 3_755 .
O28 W8 O29 W9 -165(8) . .
O26 W8 O29 W9 34.0(12) . .
O6 W8 O29 W9 125.0(13) 3_755 .
O27 W8 O29 W9 -55.0(13) . .
O30 W8 O29 W9 -143.8(13) . .
O28 W8 O29 W7 -21(9) . .
O26 W8 O29 W7 177.5(7) . .
O6 W8 O29 W7 -91.4(7) 3_755 .
O27 W8 O29 W7 88.5(8) . .
O30 W8 O29 W7 -0.3(6) . .
O32 W7 O29 W9 136(7) . .
O30 W7 O29 W9 150.1(11) . .
O4 W7 O29 W9 55.8(11) . .
O31 W7 O29 W9 -120.2(10) . .
O33 W7 O29 W9 -32.7(10) . .
O32 W7 O29 W8 -14(7) . .
O30 W7 O29 W8 0.3(6) . .
O4 W7 O29 W8 -94.0(9) . .
O31 W7 O29 W8 89.9(7) . .
O33 W7 O29 W8 177.4(7) . .
O32 W7 O30 W8 178.0(10) . .
O4 W7 O30 W8 80.6(11) . .
O31 W7 O30 W8 -85.3(10) . .
O33 W7 O30 W8 -8(2) . .
O29 W7 O30 W8 -0.4(8) . .
O28 W8 O30 W7 178.3(11) . .
O26 W8 O30 W7 -5(3) . .
O6 W8 O30 W7 84.9(10) 3_755 .
O27 W8 O30 W7 -84.1(12) . .
O29 W8 O30 W7 0.4(8) . .
O32 W7 O31 W2 -129(2) . 3_755
O30 W7 O31 W2 132(2) . 3_755
O4 W7 O31 W2 40(5) . 3_755
O33 W7 O31 W2 -26(2) . 3_755
O29 W7 O31 W2 57(2) . 3_755
O32 W7 O33 W4 116.8(19) . 3_755
O30 W7 O33 W4 -57(3) . 3_755
O4 W7 O33 W4 -147(2) . 3_755
O31 W7 O33 W4 20.5(19) . 3_755
O29 W7 O33 W4 -64.5(19) . 3_755

loop_
_platon_squeeze_void_nr
_platon_squeeze_void_average_x
_platon_squeeze_void_average_y
_platon_squeeze_void_average_z
_platon_squeeze_void_volume
_platon_squeeze_void_count_electrons
_platon_squeeze_void_content
1 0.000 0.162 0.723 33 36 ' '
2 0.000 0.328 -0.172 196 161 ' '
3 0.000 0.420 0.200 20 15 ' '
4 0.000 0.674 0.329 196 164 ' '
5 0.000 0.585 0.699 20 15 ' '
6 0.000 0.838 0.223 34 34 ' '
7 0.217 0.148 0.751 7 3 ' '
8 0.216 0.852 0.250 7 3 ' '
9 0.286 0.352 0.250 7 3 ' '
10 0.286 0.648 0.750 7 3 ' '
11 0.501 0.338 0.223 33 34 ' '
12 0.501 0.662 0.723 33 36 ' '
13 0.500 0.172 0.328 197 165 ' '
14 0.500 0.828 0.828 196 161 ' '
15 0.500 0.085 0.699 20 15 ' '
16 0.500 0.915 0.199 19 14 ' '
17 0.716 0.352 0.250 7 3 ' '
18 0.717 0.648 0.751 7 3 ' '
19 0.783 0.148 0.751 7 3 ' '
20 0.783 0.852 0.251 7 3 ' '
